data_7223978
loop_
_publ_author_name
'Wang, S.'
'Knowles, G. P.'
'Chaffee, A. L.'
'Langford, S. J.'

_publ_section_title
;
 Selective CO2uptake and vapor adsorption study within Sn(iv) porphyrin
 crystals
;
_journal_issue 9
_journal_name_full CrystEngComm
_journal_page_first 1515
_journal_paper_doi 10.1039/C5CE02170G
_journal_volume 18
_journal_year 2016
_chemical_formula_sum 'C63.4 H52.8 N4 O2 Sn'
_chemical_formula_weight 1021.39
_chemical_name_systematic ?
_space_group_IT_number 148
_symmetry_cell_setting trigonal
_symmetry_space_group_name_Hall '-R 3'
_symmetry_space_group_name_H-M 'R -3 :H'
_atom_sites_solution_hydrogens geom
_atom_sites_solution_primary direct
_atom_sites_solution_secondary difmap
_audit_creation_method SHELXL-97
_audit_update_record
;
2015-11-04 deposited with the CCDC.
2016-01-22 downloaded from the CCDC.
;
_cell_angle_alpha 90.00
_cell_angle_beta 90.00
_cell_angle_gamma 120.00
_cell_formula_units_Z 9
_cell_length_a 36.4984(17)
_cell_length_b 36.4984(17)
_cell_length_c 10.5148(4)
_cell_measurement_reflns_used 4815
_cell_measurement_temperature 123(2)
_cell_measurement_theta_max 27.28
_cell_measurement_theta_min 2.23
_cell_volume 12130.5(9)
_computing_cell_refinement 'Bruker APEX2'
_computing_data_collection 'Bruker APEX2'
_computing_data_reduction 'Bruker APEX2'
_computing_molecular_graphics 'Bruker SHELXTL'
_computing_publication_material 'Bruker SHELXTL'
_computing_structure_refinement 'SHELXL-97 (Sheldrick, 1997)'
_computing_structure_solution 'SHELXS-97 (Sheldrick, 1990)'
_diffrn_ambient_temperature 123(2)
_diffrn_measured_fraction_theta_full 0.962
_diffrn_measured_fraction_theta_max 0.962
_diffrn_measurement_device_type 'Bruker KAPPA APEX II CCD area-detector'
_diffrn_measurement_method 'phi and omega scans'
_diffrn_radiation_monochromator graphite
_diffrn_radiation_source 'fine-focus sealed tube'
_diffrn_radiation_type MoK\a
_diffrn_radiation_wavelength 0.71073
_diffrn_reflns_av_R_equivalents 0.0378
_diffrn_reflns_av_sigmaI/netI 0.0393
_diffrn_reflns_limit_h_max 43
_diffrn_reflns_limit_h_min -38
_diffrn_reflns_limit_k_max 43
_diffrn_reflns_limit_k_min -43
_diffrn_reflns_limit_l_max 11
_diffrn_reflns_limit_l_min -9
_diffrn_reflns_number 16882
_diffrn_reflns_theta_full 25.00
_diffrn_reflns_theta_max 25.00
_diffrn_reflns_theta_min 1.12
_diffrn_standards_interval_time 0
_diffrn_standards_number 0
_exptl_absorpt_coefficient_mu 0.520
_exptl_absorpt_correction_T_max 0.7460
_exptl_absorpt_correction_T_min 0.6795
_exptl_absorpt_correction_type multi-scan
_exptl_absorpt_process_details 'SADABS (Sheldrick, 1996)'
_exptl_crystal_colour purple
_exptl_crystal_density_diffrn 1.258
_exptl_crystal_density_method 'not measured'
_exptl_crystal_description needle
_exptl_crystal_F_000 4745
_exptl_crystal_size_max 0.2
_exptl_crystal_size_mid 0.2
_exptl_crystal_size_min 0.2
_refine_diff_density_max 1.537
_refine_diff_density_min -0.603
_refine_diff_density_rms 0.184
_refine_ls_extinction_method none
_refine_ls_goodness_of_fit_ref 1.090
_refine_ls_hydrogen_treatment constr
_refine_ls_matrix_type full
_refine_ls_number_parameters 324
_refine_ls_number_reflns 4586
_refine_ls_number_restraints 0
_refine_ls_restrained_S_all 1.090
_refine_ls_R_factor_all 0.0539
_refine_ls_R_factor_gt 0.0387
_refine_ls_shift/su_max 0.000
_refine_ls_shift/su_mean 0.000
_refine_ls_structure_factor_coef Fsqd
_refine_ls_weighting_details 'calc w=1/[\s^2^(Fo^2^)+(0.1000P)^2^+0.0000P] where P=(Fo^2^+2Fc^2^)/3'
_refine_ls_weighting_scheme calc
_refine_ls_wR_factor_gt 0.1236
_refine_ls_wR_factor_ref 0.1456
_reflns_number_gt 3820
_reflns_number_total 4586
_reflns_threshold_expression >2sigma(I)
_cod_data_source_file c5ce02170g2.cif
_cod_data_source_block added_by_encifer
_cod_depositor_comments
;
 Removing the _chemical_melting_point data item since it contained the
 _chemical_formula_sum data item value and not the melting temperature.

 Antanas Vaitkus,
 2017-09-27

 Adding full bibliography for 7223978--7223980.cif.
;
_cod_original_sg_symbol_H-M R-3
_cod_original_formula_sum 'C63.40 H52.80 N4 O2 Sn'
_cod_database_code 7223978

loop_
_symmetry_equiv_pos_as_xyz
'x, y, z'
'-y, x-y, z'
'-x+y, -x, z'
'x+2/3, y+1/3, z+1/3'
'-y+2/3, x-y+1/3, z+1/3'
'-x+y+2/3, -x+1/3, z+1/3'
'x+1/3, y+2/3, z+2/3'
'-y+1/3, x-y+2/3, z+2/3'
'-x+y+1/3, -x+2/3, z+2/3'
'-x, -y, -z'
'y, -x+y, -z'
'x-y, x, -z'
'-x+2/3, -y+1/3, -z+1/3'
'y+2/3, -x+y+1/3, -z+1/3'
'x-y+2/3, x+1/3, -z+1/3'
'-x+1/3, -y+2/3, -z+2/3'
'y+1/3, -x+y+2/3, -z+2/3'
'x-y+1/3, x+2/3, -z+2/3'

loop_
_atom_site_label
_atom_site_type_symbol
_atom_site_fract_x
_atom_site_fract_y
_atom_site_fract_z
_atom_site_U_iso_or_equiv
_atom_site_adp_type
_atom_site_occupancy
_atom_site_symmetry_multiplicity
_atom_site_calc_flag
_atom_site_refinement_flags
Sn1 Sn 0.5000 0.0000 0.0000 0.01667(16) Uani 1 2 d S
N2 N 0.45886(9) 0.01925(9) 0.0746(3) 0.0179(6) Uani 1 1 d .
C3 C 0.34604(10) -0.05255(10) -0.0402(3) 0.0177(7) Uani 1 1 d .
C4 C 0.39294(10) -0.03441(11) -0.0323(3) 0.0198(8) Uani 1 1 d .
N5 N 0.54946(9) 0.04627(9) 0.1087(3) 0.0194(6) Uani 1 1 d .
C6 C 0.25771(11) -0.09385(11) -0.0648(3) 0.0190(8) Uani 1 1 d .
C7 C 0.41618(10) 0.00044(11) 0.0489(3) 0.0184(7) Uani 1 1 d .
C8 C 0.50989(11) 0.07643(11) 0.2146(3) 0.0184(8) Uani 1 1 d .
C9 C 0.39951(11) 0.02225(11) 0.1209(3) 0.0215(8) Uani 1 1 d .
H9 H 0.3710 0.0162 0.1206 0.026 Uiso 1 1 calc R
C10 C 0.43183(11) 0.05309(11) 0.1896(3) 0.0214(8) Uani 1 1 d .
H10 H 0.4299 0.0724 0.2457 0.026 Uiso 1 1 calc R
C11 C 0.38474(11) -0.09207(11) -0.1845(3) 0.0216(8) Uani 1 1 d .
H11 H 0.3551 -0.1057 -0.1991 0.026 Uiso 1 1 calc R
C12 C 0.32757(11) -0.04704(11) -0.1487(3) 0.0213(8) Uani 1 1 d .
H12 H 0.3450 -0.0293 -0.2155 0.026 Uiso 1 1 calc R
C13 C 0.46946(10) 0.05118(11) 0.1622(3) 0.0183(7) Uani 1 1 d .
C14 C 0.40888(10) -0.05593(11) -0.1041(3) 0.0183(7) Uani 1 1 d .
C15 C 0.54651(11) 0.07475(11) 0.1887(3) 0.0193(8) Uani 1 1 d .
C16 C 0.27636(11) -0.09877(11) 0.0431(3) 0.0221(8) Uani 1 1 d .
H16 H 0.2589 -0.1165 0.1097 0.026 Uiso 1 1 calc R
C17 C 0.41176(11) -0.10318(11) -0.2357(4) 0.0244(8) Uani 1 1 d .
H17 H 0.4044 -0.1259 -0.2930 0.029 Uiso 1 1 calc R
C18 C 0.31993(11) -0.07846(11) 0.0564(3) 0.0203(8) Uani 1 1 d .
H18 H 0.3320 -0.0822 0.1317 0.024 Uiso 1 1 calc R
C19 C 0.51559(10) 0.11038(11) 0.3079(3) 0.0195(8) Uani 1 1 d .
C20 C 0.28387(10) -0.06725(11) -0.1601(3) 0.0208(8) Uani 1 1 d .
H20 H 0.2717 -0.0628 -0.2341 0.025 Uiso 1 1 calc R
C21 C 0.52979(13) 0.18104(13) 0.3532(4) 0.0372(11) Uani 1 1 d .
H21 H 0.5340 0.2074 0.3230 0.045 Uiso 1 1 calc R
C22 C 0.21033(11) -0.11734(12) -0.0806(4) 0.0283(9) Uani 1 1 d .
H22A H 0.1999 -0.0973 -0.0750 0.043 Uiso 1 1 calc R
H22B H 0.1974 -0.1386 -0.0134 0.043 Uiso 1 1 calc R
H22C H 0.2029 -0.1313 -0.1638 0.043 Uiso 1 1 calc R
C23 C 0.51806(13) 0.10457(14) 0.4358(4) 0.0327(10) Uani 1 1 d .
H23 H 0.5143 0.0783 0.4656 0.039 Uiso 1 1 calc R
C24 C 0.55031(12) 0.07147(13) -0.1921(4) 0.0331(10) Uani 1 1 d .
C25 C 0.53210(13) 0.17496(14) 0.4821(4) 0.0381(11) Uani 1 1 d .
C26 C 0.52134(13) 0.14883(12) 0.2677(4) 0.0287(9) Uani 1 1 d .
H26 H 0.5195 0.1534 0.1796 0.034 Uiso 1 1 calc R
C27 C 0.56594(15) 0.11386(15) -0.1713(4) 0.0406(11) Uani 1 1 d .
C28 C 0.57367(14) 0.05862(15) -0.2715(4) 0.0392(11) Uani 1 1 d .
H28 H 0.5629 0.0293 -0.2867 0.047 Uiso 1 1 calc R
C29 C 0.60481(14) 0.14361(15) -0.2291(4) 0.0449(12) Uani 1 1 d .
H29 H 0.6155 0.1730 -0.2173 0.054 Uiso 1 1 calc R
C30 C 0.52602(14) 0.13667(15) 0.5233(4) 0.0391(11) Uani 1 1 d .
H30 H 0.5272 0.1319 0.6116 0.047 Uiso 1 1 calc R
C31 C 0.54097(17) 0.12793(16) -0.0957(4) 0.0509(13) Uani 1 1 d .
H31A H 0.5116 0.1132 -0.1254 0.076 Uiso 1 1 calc R
H31B H 0.5530 0.1585 -0.1059 0.076 Uiso 1 1 calc R
H31C H 0.5418 0.1214 -0.0057 0.076 Uiso 1 1 calc R
C32 C 0.61044(17) 0.08699(19) -0.3251(5) 0.0533(14) Uani 1 1 d .
H32 H 0.6253 0.0779 -0.3789 0.064 Uiso 1 1 calc R
C33 C 0.62684(17) 0.13041(19) -0.3010(5) 0.0635(16) Uani 1 1 d .
H33 H 0.6535 0.1506 -0.3352 0.076 Uiso 1 1 calc R
C34 C 0.54076(17) 0.21022(16) 0.5756(5) 0.0583(15) Uani 1 1 d .
H34A H 0.5639 0.2147 0.6325 0.087 Uiso 1 1 calc R
H34B H 0.5152 0.2023 0.6257 0.087 Uiso 1 1 calc R
H34C H 0.5487 0.2364 0.5287 0.087 Uiso 1 1 calc R
O1 O 0.51314(8) 0.04199(8) -0.1456(2) 0.0229(6) Uiso 1 1 d .
C2 C 0.6224(4) 0.3129(5) 0.331(2) 0.120(5) Uani 0.50 1 d P
H2A H 0.6055 0.3052 0.2517 0.144 Uiso 0.50 1 calc PR
H2B H 0.6020 0.3036 0.4026 0.144 Uiso 0.50 1 calc PR
C1 C 0.6429(12) 0.2904(10) 0.840(4) 0.086(10) Uiso 0.20 1 d P
H1C H 0.6301 0.2672 0.7769 0.104 Uiso 0.20 1 calc PR
H1D H 0.6356 0.2772 0.9252 0.104 Uiso 0.20 1 calc PR

loop_
_atom_site_aniso_label
_atom_site_aniso_U_11
_atom_site_aniso_U_22
_atom_site_aniso_U_33
_atom_site_aniso_U_23
_atom_site_aniso_U_13
_atom_site_aniso_U_12
Sn1 0.0116(2) 0.0190(2) 0.0203(3) -0.00454(12) -0.00297(12) 0.00835(15)
N2 0.0142(14) 0.0203(15) 0.0204(17) -0.0027(12) -0.0019(12) 0.0094(13)
C3 0.0124(17) 0.0166(17) 0.024(2) -0.0014(14) -0.0007(14) 0.0073(14)
C4 0.0131(17) 0.0192(18) 0.028(2) 0.0023(15) -0.0019(14) 0.0087(15)
N5 0.0137(14) 0.0196(15) 0.0268(17) -0.0057(13) -0.0037(12) 0.0098(13)
C6 0.0168(18) 0.0173(17) 0.022(2) -0.0054(14) 0.0007(14) 0.0075(15)
C7 0.0136(17) 0.0221(18) 0.021(2) 0.0034(14) 0.0011(14) 0.0102(15)
C8 0.0205(18) 0.0190(18) 0.017(2) -0.0016(14) -0.0008(14) 0.0113(15)
C9 0.0169(18) 0.027(2) 0.024(2) 0.0009(15) 0.0014(15) 0.0131(16)
C10 0.0188(18) 0.0226(19) 0.025(2) -0.0036(15) 0.0010(15) 0.0120(16)
C11 0.0147(18) 0.0219(19) 0.026(2) -0.0032(15) -0.0044(14) 0.0076(15)
C12 0.0160(18) 0.0175(18) 0.030(2) 0.0027(15) 0.0028(15) 0.0077(15)
C13 0.0162(18) 0.0206(18) 0.018(2) -0.0005(14) 0.0005(14) 0.0089(15)
C14 0.0119(17) 0.0195(18) 0.023(2) 0.0010(14) -0.0008(14) 0.0071(14)
C15 0.0203(18) 0.0218(18) 0.0155(19) -0.0013(14) -0.0009(14) 0.0103(15)
C16 0.0205(19) 0.0200(19) 0.021(2) 0.0025(15) 0.0027(15) 0.0070(16)
C17 0.0155(18) 0.0234(19) 0.034(2) -0.0080(16) -0.0065(15) 0.0097(16)
C18 0.0183(18) 0.0254(19) 0.017(2) 0.0020(14) -0.0008(14) 0.0108(15)
C19 0.0152(17) 0.027(2) 0.015(2) -0.0075(15) -0.0015(14) 0.0093(16)
C20 0.0150(17) 0.0196(18) 0.027(2) -0.0015(15) -0.0047(14) 0.0077(15)
C21 0.035(2) 0.026(2) 0.053(3) -0.0050(19) 0.006(2) 0.0169(19)
C22 0.0138(18) 0.035(2) 0.028(2) -0.0011(17) -0.0012(15) 0.0059(17)
C23 0.038(2) 0.037(2) 0.028(3) -0.0039(18) -0.0047(18) 0.023(2)
C24 0.023(2) 0.041(2) 0.026(2) 0.0064(18) -0.0071(16) 0.0096(19)
C25 0.025(2) 0.043(3) 0.041(3) -0.022(2) -0.0026(18) 0.013(2)
C26 0.037(2) 0.031(2) 0.022(2) -0.0044(16) 0.0032(17) 0.0200(19)
C27 0.049(3) 0.045(3) 0.026(2) 0.0030(19) -0.005(2) 0.022(2)
C28 0.047(3) 0.051(3) 0.029(3) -0.001(2) -0.003(2) 0.031(2)
C29 0.041(3) 0.035(3) 0.038(3) 0.006(2) -0.007(2) 0.004(2)
C30 0.045(3) 0.054(3) 0.020(2) -0.013(2) -0.0082(18) 0.026(2)
C31 0.072(4) 0.055(3) 0.036(3) 0.007(2) 0.010(2) 0.040(3)
C32 0.050(3) 0.078(4) 0.044(3) 0.007(3) 0.004(2) 0.042(3)
C33 0.039(3) 0.071(4) 0.054(4) 0.021(3) 0.004(2) 0.008(3)
C34 0.055(3) 0.061(3) 0.058(3) -0.039(3) -0.010(3) 0.028(3)
C2 0.064(9) 0.060(9) 0.237(16) -0.011(10) 0.002(12) 0.032(8)

loop_
_atom_type_symbol
_atom_type_description
_atom_type_scat_dispersion_real
_atom_type_scat_dispersion_imag
_atom_type_scat_source
C C 0.0033 0.0016 'International Tables Vol C Tables 4.2.6.8 and 6.1.1.4'
H H 0.0000 0.0000 'International Tables Vol C Tables 4.2.6.8 and 6.1.1.4'
N N 0.0061 0.0033 'International Tables Vol C Tables 4.2.6.8 and 6.1.1.4'
O O 0.0106 0.0060 'International Tables Vol C Tables 4.2.6.8 and 6.1.1.4'
Sn Sn -0.6537 1.4246 'International Tables Vol C Tables 4.2.6.8 and 6.1.1.4'

loop_
_geom_angle_atom_site_label_1
_geom_angle_atom_site_label_2
_geom_angle_atom_site_label_3
_geom_angle
_geom_angle_site_symmetry_1
_geom_angle_site_symmetry_3
O1 Sn1 O1 180.00(14) . 10_655
O1 Sn1 N5 91.14(10) . .
O1 Sn1 N5 88.86(10) 10_655 .
O1 Sn1 N5 88.86(10) . 10_655
O1 Sn1 N5 91.14(10) 10_655 10_655
N5 Sn1 N5 180.0(3) . 10_655
O1 Sn1 N2 88.17(10) . .
O1 Sn1 N2 91.83(10) 10_655 .
N5 Sn1 N2 89.92(11) . .
N5 Sn1 N2 90.08(11) 10_655 .
O1 Sn1 N2 91.83(10) . 10_655
O1 Sn1 N2 88.17(10) 10_655 10_655
N5 Sn1 N2 90.08(11) . 10_655
N5 Sn1 N2 89.92(11) 10_655 10_655
N2 Sn1 N2 180.00(18) . 10_655
C13 N2 C7 108.7(3) . .
C13 N2 Sn1 125.9(2) . .
C7 N2 Sn1 125.3(2) . .
C12 C3 C18 118.7(3) . .
C12 C3 C4 120.8(3) . .
C18 C3 C4 120.2(3) . .
C14 C4 C7 126.7(3) . .
C14 C4 C3 115.0(3) . .
C7 C4 C3 118.2(3) . .
C15 N5 C14 108.7(3) . 10_655
C15 N5 Sn1 125.4(2) . .
C14 N5 Sn1 125.7(2) 10_655 .
C16 C6 C20 118.2(3) . .
C16 C6 C22 121.1(3) . .
C20 C6 C22 120.7(3) . .
N2 C7 C4 126.0(3) . .
N2 C7 C9 107.9(3) . .
C4 C7 C9 126.1(3) . .
C15 C8 C13 127.6(3) . .
C15 C8 C19 114.9(3) . .
C13 C8 C19 117.5(3) . .
C10 C9 C7 107.8(3) . .
C10 C9 H9 126.1 . .
C7 C9 H9 126.1 . .
C9 C10 C13 107.9(3) . .
C9 C10 H10 126.1 . .
C13 C10 H10 126.1 . .
C17 C11 C14 107.7(3) . .
C17 C11 H11 126.1 . .
C14 C11 H11 126.1 . .
C3 C12 C20 120.4(3) . .
C3 C12 H12 119.8 . .
C20 C12 H12 119.8 . .
N2 C13 C8 125.1(3) . .
N2 C13 C10 107.7(3) . .
C8 C13 C10 127.2(3) . .
N5 C14 C4 125.9(3) 10_655 .
N5 C14 C11 107.8(3) 10_655 .
C4 C14 C11 126.3(3) . .
N5 C15 C8 126.1(3) . .
N5 C15 C17 107.4(3) . 10_655
C8 C15 C17 126.5(3) . 10_655
C6 C16 C18 121.5(3) . .
C6 C16 H16 119.3 . .
C18 C16 H16 119.3 . .
C11 C17 C15 108.4(3) . 10_655
C11 C17 H17 125.8 . .
C15 C17 H17 125.8 10_655 .
C16 C18 C3 120.2(3) . .
C16 C18 H18 119.9 . .
C3 C18 H18 119.9 . .
C23 C19 C26 118.0(3) . .
C23 C19 C8 120.2(3) . .
C26 C19 C8 121.6(3) . .
C6 C20 C12 121.0(3) . .
C6 C20 H20 119.5 . .
C12 C20 H20 119.5 . .
C25 C21 C26 120.3(4) . .
C25 C21 H21 119.8 . .
C26 C21 H21 119.8 . .
C6 C22 H22A 109.5 . .
C6 C22 H22B 109.5 . .
H22A C22 H22B 109.5 . .
C6 C22 H22C 109.5 . .
H22A C22 H22C 109.5 . .
H22B C22 H22C 109.5 . .
C19 C23 C30 121.1(4) . .
C19 C23 H23 119.4 . .
C30 C23 H23 119.4 . .
O1 C24 C27 122.2(4) . .
O1 C24 C28 118.9(4) . .
C27 C24 C28 118.9(4) . .
C30 C25 C21 118.8(4) . .
C30 C25 C34 121.1(4) . .
C21 C25 C34 120.1(4) . .
C19 C26 C21 121.4(4) . .
C19 C26 H26 119.3 . .
C21 C26 H26 119.3 . .
C24 C27 C29 119.1(4) . .
C24 C27 C31 119.7(4) . .
C29 C27 C31 121.1(4) . .
C32 C28 C24 121.5(5) . .
C32 C28 H28 119.3 . .
C24 C28 H28 119.3 . .
C33 C29 C27 120.7(5) . .
C33 C29 H29 119.7 . .
C27 C29 H29 119.7 . .
C25 C30 C23 120.3(4) . .
C25 C30 H30 119.8 . .
C23 C30 H30 119.8 . .
C27 C31 H31A 109.5 . .
C27 C31 H31B 109.5 . .
H31A C31 H31B 109.5 . .
C27 C31 H31C 109.5 . .
H31A C31 H31C 109.5 . .
H31B C31 H31C 109.5 . .
C28 C32 C33 119.4(5) . .
C28 C32 H32 120.3 . .
C33 C32 H32 120.3 . .
C29 C33 C32 120.4(5) . .
C29 C33 H33 119.8 . .
C32 C33 H33 119.8 . .
C25 C34 H34A 109.5 . .
C25 C34 H34B 109.5 . .
H34A C34 H34B 109.5 . .
C25 C34 H34C 109.5 . .
H34A C34 H34C 109.5 . .
H34B C34 H34C 109.5 . .
C24 O1 Sn1 129.9(2) . .
C2 C2 C2 119.9(2) 17 18_545
C2 C2 H2A 107.4 17 .
C2 C2 H2A 107.4 18_545 .
C2 C2 H2B 107.4 17 .
C2 C2 H2B 107.4 18_545 .
H2A C2 H2B 106.9 . .
C1 C1 C1 119.0(11) 17_556 18_546
C1 C1 H1C 107.6 17_556 .
C1 C1 H1C 107.6 18_546 .
C1 C1 H1D 107.6 17_556 .
C1 C1 H1D 107.6 18_546 .
H1C C1 H1D 107.0 . .

loop_
_geom_bond_atom_site_label_1
_geom_bond_atom_site_label_2
_geom_bond_distance
_geom_bond_site_symmetry_2
Sn1 O1 2.047(2) .
Sn1 O1 2.047(2) 10_655
Sn1 N5 2.090(3) .
Sn1 N5 2.090(3) 10_655
Sn1 N2 2.102(3) .
Sn1 N2 2.102(3) 10_655
N2 C13 1.380(4) .
N2 C7 1.379(4) .
C3 C12 1.390(5) .
C3 C18 1.390(5) .
C3 C4 1.497(4) .
C4 C14 1.408(5) .
C4 C7 1.410(5) .
N5 C15 1.382(4) .
N5 C14 1.379(4) 10_655
C6 C16 1.380(5) .
C6 C20 1.389(5) .
C6 C22 1.507(5) .
C7 C9 1.436(5) .
C8 C15 1.395(5) .
C8 C13 1.404(5) .
C8 C19 1.511(5) .
C9 C10 1.361(5) .
C9 H9 0.9500 .
C10 C13 1.439(5) .
C10 H10 0.9500 .
C11 C17 1.351(5) .
C11 C14 1.439(5) .
C11 H11 0.9500 .
C12 C20 1.388(5) .
C12 H12 0.9500 .
C14 N5 1.379(4) 10_655
C15 C17 1.436(5) 10_655
C16 C18 1.385(5) .
C16 H16 0.9500 .
C17 C15 1.436(5) 10_655
C17 H17 0.9500 .
C18 H18 0.9500 .
C19 C23 1.371(5) .
C19 C26 1.378(5) .
C20 H20 0.9500 .
C21 C25 1.383(6) .
C21 C26 1.386(5) .
C21 H21 0.9500 .
C22 H22A 0.9800 .
C22 H22B 0.9800 .
C22 H22C 0.9800 .
C23 C30 1.401(6) .
C23 H23 0.9500 .
C24 O1 1.333(4) .
C24 C27 1.373(6) .
C24 C28 1.430(6) .
C25 C30 1.371(6) .
C25 C34 1.522(6) .
C26 H26 0.9500 .
C27 C29 1.422(6) .
C27 C31 1.481(6) .
C28 C32 1.342(7) .
C28 H28 0.9500 .
C29 C33 1.355(7) .
C29 H29 0.9500 .
C30 H30 0.9500 .
C31 H31A 0.9800 .
C31 H31B 0.9800 .
C31 H31C 0.9800 .
C32 C33 1.409(8) .
C32 H32 0.9500 .
C33 H33 0.9500 .
C34 H34A 0.9800 .
C34 H34B 0.9800 .
C34 H34C 0.9800 .
C2 C2 1.403(13) 17
C2 C2 1.403(13) 18_545
C2 H2A 0.9900 .
C2 H2B 0.9900 .
C1 C1 1.37(3) 17_556
C1 C1 1.37(3) 18_546
C1 H1C 0.9900 .
C1 H1D 0.9900 .
